data_2002881
loop_
_publ_author_name
'Werner, J-P'
'Mueller-Buschbaum, Hk'

_publ_section_title
;
Zur Kenntnis eines synthetischen Kentrolits/Melanotekits des Indiums:
Pb2 In2 Si2 O9
;
_journal_name_full
;
Zeitschrift fuer Naturforschung, Teil B. Anorganische Chemie,
Organische Chemie (42,1987-)
;
_journal_page_first 1213
_journal_page_last 1218
_journal_volume 52
_journal_year 1997
_chemical_formula_structural 'Pb2 In2 Si2 O9'
_chemical_formula_sum 'In2 O9 Pb2 Si2'
_chemical_name_systematic 'Dilead diindium disilicate'
_space_group_IT_number 33
_symmetry_cell_setting orthorhombic
_symmetry_Int_Tables_number 33
_symmetry_space_group_name_Hall 'P 2c -2n'
_symmetry_space_group_name_H-M 'P n a 21'
_cell_angle_alpha 90
_cell_angle_beta 90
_cell_angle_gamma 90
_cell_formula_units_Z 4
_cell_length_a 10.529(1)
_cell_length_b 11.372(1)
_cell_length_c 7.019(3)
_cell_volume 840.4
_refine_ls_R_factor_all 0.095
_cod_database_code 2002881

loop_
_symmetry_equiv_pos_as_xyz
x,y,z
-x,-y,1/2+z
1/2-x,1/2+y,1/2+z
1/2+x,1/2-y,z

loop_
_atom_site_label
_atom_site_type_symbol
_atom_site_symmetry_multiplicity
_atom_site_Wyckoff_symbol
_atom_site_fract_x
_atom_site_fract_y
_atom_site_fract_z
_atom_site_occupancy
_atom_site_attached_hydrogens
_atom_site_calc_flag
Pb1 Pb2+ 4 a 0.4551(1) 0.5650(1) 0.2638(1) 1. 0 d
Pb2 Pb2+ 4 a 0.0590(1) 0.5474(1) 0.2498(1) 1. 0 d
In1 In3+ 4 a 0.4993(1) 0.2502(1) 0.2107(1) 1. 0 d
In2 In3+ 4 a 0.2496(1) 0.0885(1) 0.2330(1) 1. 0 d
Si1 Si4+ 4 a 0.2487(1) 0.3396(1) 0.4925(1) 1. 0 d
Si2 Si4+ 4 a 0.2457(1) 0.3315(1) 0.9254(1) 1. 0 d
O1 O2- 4 a 0.0650(2) 0.0957(2) 0.3396(4) 1. 0 d
O2 O2- 4 a 0.3296(2) 0.2416(2) 0.3818(4) 1. 0 d
O3 O2- 4 a 0.4319(2) 0.0880(2) 0.1108(3) 1. 0 d
O4 O2- 4 a 0.3262(2) 0.4624(2) 0.5135(4) 1. 0 d
O5 O2- 4 a 0.1717(2) 0.2289(2) 0.0426(3) 1. 0 d
O6 O2- 4 a 0.2230(3) 0.2847(2) 0.7069(4) 1. 0 d
O7 O2- 4 a 0.1159(2) 0.3671(2) 0.3899(4) 1. 0 d
O8 O2- 4 a 0.3946(2) 0.3383(3) 0.9751(5) 1. 0 d
O9 O2- 4 a 0.1719(2) 0.4603(2) 0.9402(5) 1. 0 d

loop_
_atom_type_symbol
_atom_type_oxidation_number
Pb2+ 2.000
In3+ 3.000
Si4+ 4.000
O2- -2.000
